data_2208848
loop_
_publ_author_name
'Choi, Hong Dae'
'Jang, Ji Bong'
'Seo, Pil Ja'
'Son, Byeng Wha'
'Lee, Uk'

_publ_section_title 2,9-Dimethyl-3,8-bis(methylsulfanyl)naphtho[2,1-<i>b</i>:3,4-<i>b</i>']difuran
_journal_coeditor_code CV2021
_journal_issue 5
_journal_name_full 'Acta Crystallographica Section E'
_journal_page_first o1785
_journal_page_last o1786
_journal_paper_doi 10.1107/S1600536806012098
_journal_volume 62
_journal_year 2006
_chemical_formula_iupac 'C18 H16 O2 S2'
_chemical_formula_moiety 'C18 H16 O2 S2'
_chemical_formula_sum 'C18 H16 O2 S2'
_chemical_formula_weight 328.43
_chemical_name_systematic
;
2,9-Dimethyl-3,8-dimethylsulfanylnaphtho[2,1-b:3,4-b']difuran
;
_space_group_IT_number 14
_symmetry_cell_setting monoclinic
_symmetry_space_group_name_Hall '-P 2ybc'
_symmetry_space_group_name_H-M 'P 1 21/c 1'
_atom_sites_solution_hydrogens geom
_atom_sites_solution_primary direct
_atom_sites_solution_secondary difmap
_cell_angle_alpha 90.00
_cell_angle_beta 109.600(10)
_cell_angle_gamma 90.00
_cell_formula_units_Z 4
_cell_length_a 7.564(2)
_cell_length_b 20.415(5)
_cell_length_c 11.0220(10)
_cell_measurement_reflns_used 22
_cell_measurement_temperature 298(2)
_cell_measurement_theta_max 10.1
_cell_measurement_theta_min 9.5
_cell_volume 1603.4(6)
_computing_cell_refinement STADI4
_computing_data_collection 'STADI4 (Stoe & Cie, 1996)'
_computing_data_reduction 'X-RED32 (Stoe & Cie, 1996)'
_computing_molecular_graphics 'ORTEP-3 (Farrugia, 1997) and DIAMOND (Brandenburg, 1998)'
_computing_publication_material SHELXL97
_computing_structure_refinement 'SHELXL97 (Sheldrick, 1997)'
_computing_structure_solution 'SHELXS97 (Sheldrick, 1997)'
_diffrn_ambient_temperature 298(2)
_diffrn_measured_fraction_theta_full 0.995
_diffrn_measured_fraction_theta_max 0.995
_diffrn_measurement_device_type 'Stoe Stadi-4'
_diffrn_measurement_method \w/2\q
_diffrn_radiation_monochromator graphite
_diffrn_radiation_source 'fine-focus sealed tube'
_diffrn_radiation_type MoK\a
_diffrn_radiation_wavelength 0.71069
_diffrn_reflns_av_R_equivalents 0.0000
_diffrn_reflns_av_sigmaI/netI 0.0605
_diffrn_reflns_limit_h_max 9
_diffrn_reflns_limit_h_min -9
_diffrn_reflns_limit_k_max 26
_diffrn_reflns_limit_k_min 0
_diffrn_reflns_limit_l_max 14
_diffrn_reflns_limit_l_min 0
_diffrn_reflns_number 3644
_diffrn_reflns_theta_full 27.44
_diffrn_reflns_theta_max 27.44
_diffrn_reflns_theta_min 1.99
_diffrn_standards_decay_% 2.4
_diffrn_standards_interval_time 60
_diffrn_standards_number 3
_exptl_absorpt_coefficient_mu 0.336
_exptl_absorpt_correction_type none
_exptl_crystal_colour 'pale red'
_exptl_crystal_density_diffrn 1.361
_exptl_crystal_density_method 'not measured'
_exptl_crystal_description 'tetragonal prism'
_exptl_crystal_F_000 688
_exptl_crystal_size_max 0.42
_exptl_crystal_size_mid 0.12
_exptl_crystal_size_min 0.10
_refine_diff_density_max 0.505
_refine_diff_density_min -0.343
_refine_ls_extinction_method none
_refine_ls_goodness_of_fit_ref 1.099
_refine_ls_hydrogen_treatment constr
_refine_ls_matrix_type full
_refine_ls_number_parameters 201
_refine_ls_number_reflns 3644
_refine_ls_number_restraints 0
_refine_ls_restrained_S_all 1.099
_refine_ls_R_factor_all 0.1428
_refine_ls_R_factor_gt 0.0780
_refine_ls_shift/su_max 0.000
_refine_ls_shift/su_mean 0.000
_refine_ls_structure_factor_coef Fsqd
_refine_ls_weighting_details 'calc w=1/[\s^2^(Fo^2^)+(0.0635P)^2^+2.5272P] where P=(Fo^2^+2Fc^2^)/3'
_refine_ls_weighting_scheme calc
_refine_ls_wR_factor_gt 0.1574
_refine_ls_wR_factor_ref 0.2014
_reflns_number_gt 2179
_reflns_number_total 3644
_reflns_threshold_expression I>2\s(I)
_cod_data_source_file cv2021.cif
_cod_data_source_block I
_cod_original_sg_symbol_H-M 'P 21/c'
_cod_database_code 2208848
_cod_database_fobs_code 2208848

loop_
_symmetry_equiv_pos_as_xyz
'x, y, z'
'-x, y+1/2, -z+1/2'
'-x, -y, -z'
'x, -y-1/2, z-1/2'

loop_
_atom_site_type_symbol
_atom_site_label
_atom_site_fract_x
_atom_site_fract_y
_atom_site_fract_z
_atom_site_U_iso_or_equiv
_atom_site_adp_type
_atom_site_calc_flag
_atom_site_refinement_flags
_atom_site_occupancy
S S1 0.20290(19) 0.38060(6) 0.49028(13) 0.0502(4) Uani d . 1
S S2 0.49008(19) -0.01472(7) 0.74457(15) 0.0590(4) Uani d . 1
O O1 0.0461(4) 0.20575(14) 0.3395(3) 0.0407(7) Uani d . 1
O O2 0.1579(4) 0.06738(14) 0.4258(3) 0.0442(8) Uani d . 1
C C1 0.1655(6) 0.1870(2) 0.4582(4) 0.0364(9) Uani d . 1
C C2 0.2164(6) 0.1230(2) 0.4977(4) 0.0375(9) Uani d . 1
C C3 0.2469(7) 0.0166(2) 0.5047(5) 0.0461(11) Uani d . 1
C C4 0.3540(6) 0.0383(2) 0.6225(5) 0.0432(11) Uani d . 1
C C5 0.3370(6) 0.1094(2) 0.6202(4) 0.0369(10) Uani d . 1
C C6 0.4148(6) 0.1626(2) 0.7086(4) 0.0373(10) Uani d . 1
C C7 0.5353(6) 0.1521(2) 0.8367(4) 0.0452(11) Uani d . 1
H H7 0.5663 0.1095 0.8660 0.054 Uiso calc R 1
C C8 0.6067(7) 0.2035(3) 0.9177(5) 0.0511(12) Uani d . 1
H H8 0.6845 0.1956 1.0018 0.061 Uiso calc R 1
C C9 0.5634(7) 0.2681(3) 0.8748(5) 0.0545(13) Uani d . 1
H H9 0.6144 0.3028 0.9302 0.065 Uiso calc R 1
C C10 0.4471(7) 0.2805(2) 0.7523(5) 0.0465(11) Uani d . 1
H H10 0.4200 0.3236 0.7253 0.056 Uiso calc R 1
C C11 0.3671(6) 0.2287(2) 0.6657(4) 0.0356(9) Uani d . 1
C C12 0.2384(6) 0.2399(2) 0.5365(4) 0.0359(9) Uani d . 1
C C13 0.1573(6) 0.2967(2) 0.4582(4) 0.0382(10) Uani d . 1
C C14 0.0451(6) 0.2733(2) 0.3427(4) 0.0412(10) Uani d . 1
C C15 0.2061(8) -0.0497(2) 0.4455(6) 0.0607(15) Uani d . 1
H H15A 0.2360 -0.0506 0.3674 0.073 Uiso calc R 1
H H15B 0.0755 -0.0596 0.4264 0.073 Uiso calc R 1
H H15C 0.2806 -0.0817 0.5045 0.073 Uiso calc R 1
C C16 0.3228(9) -0.0371(3) 0.8217(6) 0.0731(17) Uani d . 1
H H16A 0.3809 -0.0665 0.8917 0.110 Uiso calc R 1
H H16B 0.2169 -0.0582 0.7604 0.110 Uiso calc R 1
H H16C 0.2818 0.0016 0.8542 0.110 Uiso calc R 1
C C17 0.0490(8) 0.4012(3) 0.5788(6) 0.0660(15) Uani d . 1
H H17A 0.0631 0.4467 0.6017 0.099 Uiso calc R 1
H H17B 0.0805 0.3751 0.6555 0.099 Uiso calc R 1
H H17C -0.0786 0.3927 0.5263 0.099 Uiso calc R 1
C C18 -0.0747(7) 0.3057(3) 0.2228(5) 0.0532(13) Uani d . 1
H H18A -0.2024 0.2918 0.2035 0.064 Uiso calc R 1
H H18B -0.0320 0.2939 0.1529 0.064 Uiso calc R 1
H H18C -0.0671 0.3523 0.2342 0.064 Uiso calc R 1

loop_
_atom_site_aniso_label
_atom_site_aniso_U_11
_atom_site_aniso_U_22
_atom_site_aniso_U_33
_atom_site_aniso_U_12
_atom_site_aniso_U_13
_atom_site_aniso_U_23
S1 0.0607(8) 0.0335(6) 0.0598(8) -0.0017(5) 0.0246(6) 0.0044(6)
S2 0.0494(7) 0.0474(7) 0.0813(10) 0.0123(6) 0.0236(7) 0.0222(7)
O1 0.0464(18) 0.0397(17) 0.0321(16) 0.0021(13) 0.0079(14) 0.0015(13)
O2 0.0500(19) 0.0344(16) 0.0474(18) -0.0041(14) 0.0151(15) -0.0063(14)
C1 0.037(2) 0.040(2) 0.030(2) 0.0000(18) 0.0077(18) 0.0050(18)
C2 0.039(2) 0.034(2) 0.041(2) -0.0055(18) 0.016(2) -0.0022(19)
C3 0.051(3) 0.032(2) 0.062(3) -0.002(2) 0.027(2) 0.000(2)
C4 0.041(2) 0.038(2) 0.054(3) 0.0047(19) 0.020(2) 0.008(2)
C5 0.036(2) 0.033(2) 0.043(2) 0.0019(17) 0.0144(19) 0.0061(18)
C6 0.030(2) 0.044(2) 0.038(2) -0.0005(18) 0.0107(19) 0.0018(19)
C7 0.039(2) 0.055(3) 0.039(3) 0.006(2) 0.010(2) 0.009(2)
C8 0.044(3) 0.063(3) 0.038(3) 0.000(2) 0.002(2) -0.002(2)
C9 0.055(3) 0.056(3) 0.043(3) -0.008(2) 0.004(2) -0.013(2)
C10 0.049(3) 0.040(2) 0.046(3) -0.005(2) 0.010(2) -0.005(2)
C11 0.034(2) 0.039(2) 0.033(2) -0.0008(17) 0.0107(18) 0.0012(18)
C12 0.037(2) 0.034(2) 0.039(2) 0.0012(18) 0.0156(19) 0.0033(18)
C13 0.043(2) 0.034(2) 0.039(2) 0.0007(18) 0.015(2) 0.0041(18)
C14 0.045(2) 0.041(2) 0.038(2) 0.005(2) 0.014(2) 0.0087(19)
C15 0.068(4) 0.036(3) 0.087(4) -0.003(2) 0.039(3) -0.010(3)
C16 0.076(4) 0.077(4) 0.072(4) 0.012(3) 0.033(3) 0.031(3)
C17 0.066(4) 0.058(3) 0.080(4) 0.001(3) 0.032(3) -0.014(3)
C18 0.058(3) 0.056(3) 0.044(3) 0.012(2) 0.014(2) 0.012(2)

loop_
_atom_type_symbol
_atom_type_description
_atom_type_scat_dispersion_real
_atom_type_scat_dispersion_imag
_atom_type_scat_source
C C 0.0033 0.0016 'International Tables Vol C Tables 4.2.6.8 and 6.1.1.4'
H H 0.0000 0.0000 'International Tables Vol C Tables 4.2.6.8 and 6.1.1.4'
S S 0.1246 0.1234 'International Tables Vol C Tables 4.2.6.8 and 6.1.1.4'
O O 0.0106 0.0060 'International Tables Vol C Tables 4.2.6.8 and 6.1.1.4'

loop_
_geom_angle_atom_site_label_1
_geom_angle_atom_site_label_2
_geom_angle_atom_site_label_3
_geom_angle_site_symmetry_1
_geom_angle
_geom_angle_publ_flag
C13 S1 C17 . 102.5(2) yes
C4 S2 C16 . 101.1(2) yes
C1 O1 C14 . 105.2(3) ?
C2 O2 C3 . 105.3(3) ?
O1 C1 C12 . 112.1(4) ?
O1 C1 C2 . 125.8(4) ?
C12 C1 C2 . 122.0(4) ?
O2 C2 C5 . 112.2(4) ?
O2 C2 C1 . 126.6(4) ?
C5 C2 C1 . 121.2(4) ?
C4 C3 O2 . 111.6(4) ?
C4 C3 C15 . 133.4(5) ?
O2 C3 C15 . 115.0(4) ?
C3 C4 C5 . 106.7(4) ?
C3 C4 S2 . 122.6(4) ?
C5 C4 S2 . 130.5(4) ?
C2 C5 C6 . 119.6(4) ?
C2 C5 C4 . 104.1(4) ?
C6 C5 C4 . 136.3(4) ?
C7 C6 C11 . 118.6(4) ?
C7 C6 C5 . 122.5(4) ?
C11 C6 C5 . 118.9(4) ?
C8 C7 C6 . 121.0(4) ?
C8 C7 H7 . 119.5 ?
C6 C7 H7 . 119.5 ?
C7 C8 C9 . 120.4(4) ?
C7 C8 H8 . 119.8 ?
C9 C8 H8 . 119.8 ?
C10 C9 C8 . 120.5(4) ?
C10 C9 H9 . 119.8 ?
C8 C9 H9 . 119.8 ?
C12 C9 H9 4_566 84.7 ?
C1 C9 H9 4_566 80.4 ?
C9 C10 C11 . 121.1(5) ?
C9 C10 H10 . 119.4 ?
C11 C10 H10 . 119.4 ?
O1 C10 H10 4_566 83.8 ?
C10 C11 C6 . 118.4(4) ?
C10 C11 C12 . 122.7(4) ?
C6 C11 C12 . 119.0(4) ?
C1 C12 C11 . 119.3(4) ?
C1 C12 C13 . 104.6(4) ?
C11 C12 C13 . 136.1(4) ?
C14 C13 C12 . 106.4(4) ?
C14 C13 S1 . 123.3(3) ?
C12 C13 S1 . 130.0(3) ?
C13 C14 O1 . 111.6(4) ?
C13 C14 C18 . 133.0(4) ?
O1 C14 C18 . 115.4(4) ?
C3 C15 H15A . 109.5 ?
C3 C15 H15B . 109.5 ?
H15A C15 H15B . 109.5 ?
C3 C15 H15C . 109.5 ?
H15A C15 H15C . 109.5 ?
H15B C15 H15C . 109.5 ?
S2 C16 H16A . 109.5 ?
S2 C16 H16B . 109.5 ?
H16A C16 H16B . 109.5 ?
S2 C16 H16C . 109.5 ?
H16A C16 H16C . 109.5 ?
H16B C16 H16C . 109.5 ?
S1 C17 H17A . 109.5 ?
S1 C17 H17B . 109.5 ?
H17A C17 H17B . 109.5 ?
S1 C17 H17C . 109.5 ?
H17A C17 H17C . 109.5 ?
H17B C17 H17C . 109.5 ?
C14 C18 H18A . 109.5 ?
C14 C18 H18B . 109.5 ?
H18A C18 H18B . 109.5 ?
C14 C18 H18C . 109.5 ?
H18A C18 H18C . 109.5 ?
H18B C18 H18C . 109.5 ?

loop_
_geom_bond_atom_site_label_1
_geom_bond_atom_site_label_2
_geom_bond_distance
_geom_bond_publ_flag
S1 C13 1.760(4) yes
S1 C17 1.801(5) yes
S2 C4 1.764(5) yes
S2 C16 1.804(6) yes
O1 C1 1.371(5) yes
O1 C14 1.379(5) yes
O2 C2 1.370(5) yes
O2 C3 1.375(5) yes
C1 C12 1.376(6) ?
C1 C2 1.390(6) ?
C2 C5 1.381(6) ?
C3 C4 1.354(7) ?
C3 C15 1.489(6) ?
C4 C5 1.457(6) ?
C5 C6 1.446(6) ?
C6 C7 1.416(6) ?
C6 C11 1.434(6) ?
C7 C8 1.367(7) ?
C7 H7 0.9300 ?
C8 C9 1.403(7) ?
C8 H8 0.9300 ?
C9 C10 1.365(7) ?
C9 H9 0.9300 ?
C10 C11 1.417(6) ?
C10 H10 0.9300 ?
C11 C12 1.448(6) ?
C12 C13 1.453(6) ?
C13 C14 1.358(6) ?
C14 C18 1.484(6) ?
C15 H15A 0.9600 ?
C15 H15B 0.9600 ?
C15 H15C 0.9600 ?
C16 H16A 0.9600 ?
C16 H16B 0.9600 ?
C16 H16C 0.9600 ?
C17 H17A 0.9600 ?
C17 H17B 0.9600 ?
C17 H17C 0.9600 ?
C18 H18A 0.9600 ?
C18 H18B 0.9600 ?
C18 H18C 0.9600 ?

loop_
_cod_related_entry_id
_cod_related_entry_database
_cod_related_entry_code
1 ChemSpider 21128388
